data_4133724
loop_
_publ_author_name
'Barnett, Brandon R.'
'Parker, Surya T.'
'Paley, Maria V.'
'Gonzalez, Miguel I.'
'Biggins, Naomi'
'Oktawiec, Julia'
'Long, Jeffrey R.'

_publ_section_title
;
 Thermodynamic Separation of 1-Butene from 2-Butene in Metal-Organic
 Frameworks with Open Metal Sites.
;
_journal_issue 45
_journal_name_full 'Journal of the American Chemical Society'
_journal_page_first 18325
_journal_page_last 18333
_journal_paper_doi 10.1021/jacs.9b09942
_journal_volume 141
_journal_year 2019
_chemical_formula_moiety '(C8 H2 Co2 O6), 1.59(C4 H8)'
_chemical_formula_sum 'C14.36 H14.71 Co2 O6'
_chemical_formula_weight 401.13
_chemical_name_common Co2(dobdc)(1-butene)1.59
_space_group_crystal_system trigonal
_space_group_IT_number 148
_space_group_name_Hall '-R 3'
_space_group_name_H-M_alt 'R -3 :H'
_atom_sites_solution_hydrogens geom
_atom_sites_solution_primary direct
_atom_sites_solution_secondary difmap
_audit_creation_date 2019-07-10
_audit_creation_method
;
Olex2 1.2
(compiled 2018.05.29 svn.r3510 for OlexSys, GUI svn.r5506)
;
_cell_angle_alpha 90
_cell_angle_beta 90
_cell_angle_gamma 120
_cell_formula_units_Z 9
_cell_length_a 25.8095(9)
_cell_length_b 25.8095(9)
_cell_length_c 6.8241(3)
_cell_measurement_reflns_used 9575
_cell_measurement_temperature 100(2)
_cell_measurement_theta_max 32.55
_cell_measurement_theta_min 3.40
_cell_volume 3936.7(3)
_computing_cell_refinement 'SAINT V8.38A (?, 2016)'
_computing_data_collection 'Bruker APEX3'
_computing_data_reduction 'SAINT V8.38A (?, 2016)'
_computing_molecular_graphics 'Olex2 (Dolomanov et al., 2009)'
_computing_publication_material 'Olex2 (Dolomanov et al., 2009)'
_computing_structure_refinement 'ShelXL (Sheldrick, 2015)'
_computing_structure_solution 'ShelXS (Sheldrick, 2008)'
_diffrn_ambient_temperature 100(2)
_diffrn_detector_area_resol_mean 10.42
_diffrn_measured_fraction_theta_full 0.997
_diffrn_measured_fraction_theta_max 0.998
_diffrn_measurement_device_type 'Bruker D8 with PHOTON100 CMOS detector'
_diffrn_measurement_method '\f and \w shutterless scans'
_diffrn_radiation_monochromator 'silicon 111'
_diffrn_radiation_type synchrotron
_diffrn_radiation_wavelength 0.7749
_diffrn_reflns_av_R_equivalents 0.0793
_diffrn_reflns_av_unetI/netI 0.0378
_diffrn_reflns_Laue_measured_fraction_full 0.997
_diffrn_reflns_Laue_measured_fraction_max 0.998
_diffrn_reflns_limit_h_max 17
_diffrn_reflns_limit_h_min -35
_diffrn_reflns_limit_k_max 35
_diffrn_reflns_limit_k_min 0
_diffrn_reflns_limit_l_max 9
_diffrn_reflns_limit_l_min 0
_diffrn_reflns_number 30436
_diffrn_reflns_point_group_measured_fraction_full 0.997
_diffrn_reflns_point_group_measured_fraction_max 0.998
_diffrn_reflns_theta_full 27.706
_diffrn_reflns_theta_max 32.554
_diffrn_reflns_theta_min 3.403
_diffrn_source 'Advanced Light Source station 11.3.1'
_diffrn_standards_number 0
_exptl_absorpt_coefficient_mu 2.431
_exptl_absorpt_correction_T_max 0.964
_exptl_absorpt_correction_T_min 0.362
_exptl_absorpt_correction_type multi-scan
_exptl_absorpt_process_details
;
 TWINABS-2012/1 (Bruker,2012) was used for absorption correction.

Final HKLF 4 output contains 30436 reflections, Rint = 0.0793
 (22816 with I > 3sig(I), Rint = 0.0767)
;
_exptl_crystal_colour violet
_exptl_crystal_density_diffrn 1.523
_exptl_crystal_density_method 'not measured'
_exptl_crystal_description needle
_exptl_crystal_F_000 1826
_exptl_crystal_size_max 0.064
_exptl_crystal_size_mid 0.015
_exptl_crystal_size_min 0.015
_refine_diff_density_max 1.414
_refine_diff_density_min -0.694
_refine_diff_density_rms 0.142
_refine_ls_extinction_method none
_refine_ls_goodness_of_fit_ref 1.074
_refine_ls_hydrogen_treatment constr
_refine_ls_matrix_type full
_refine_ls_number_parameters 112
_refine_ls_number_reflns 2453
_refine_ls_number_restraints 0
_refine_ls_restrained_S_all 1.074
_refine_ls_R_factor_all 0.0465
_refine_ls_R_factor_gt 0.0438
_refine_ls_shift/su_max 0.002
_refine_ls_shift/su_mean 0.000
_refine_ls_structure_factor_coef Fsqd
_refine_ls_weighting_details 'w=1/[\s^2^(Fo^2^)+(0.0686P)^2^+17.4837P] where P=(Fo^2^+2Fc^2^)/3'
_refine_ls_weighting_scheme calc
_refine_ls_wR_factor_gt 0.1235
_refine_ls_wR_factor_ref 0.1253
_reflns_Friedel_coverage 0.000
_reflns_number_gt 2266
_reflns_number_total 2453
_reflns_threshold_expression 'I > 2\s(I)'
_cod_data_source_file ja9b09942_si_001.cif
_cod_data_source_block Co2dobdc_1-butene_1.59
_cod_original_sg_symbol_H-M 'R -3'
_cod_database_code 4133724
_shelx_shelxl_version_number 2018/3
_shelx_space_group_comment
;
The symmetry employed for this shelxl refinement is uniquely defined
by the following loop, which should always be used as a source of
symmetry information in preference to the above space-group names.
They are only intended as comments.
;
_shelx_estimated_absorpt_t_max 0.964
_shelx_estimated_absorpt_t_min 0.860
_olex2_refinement_description
;
1. Twinned data refinement
 Scales: 0.543(2)
 0.457(2)
2. Fixed Uiso
 At 1.2 times of:
  All C(H) groups, All C(H,H) groups
 At 1.5 times of:
  All C(H,H,H) groups
3. Others
 Sof(C5)=Sof(H5A)=Sof(H5B)=Sof(C6)=Sof(H6)=Sof(C7)=Sof(H7A)=Sof(H7B)=Sof(C8)=
 Sof(H8A)=Sof(H8B)=Sof(H8C)=FVAR(1)
4.a Secondary CH2 refined with riding coordinates:
 C7(H7A,H7B)
4.b Aromatic/amide H refined with riding coordinates:
 C3(H3), C6(H6)
4.c X=CH2 refined with riding coordinates:
 C5(H5A,H5B)
4.d Idealised Me refined as rotating group:
 C8(H8A,H8B,H8C)
;
_olex2_submission_special_instructions 'No special instructions were received'

loop_
_space_group_symop_operation_xyz
'x, y, z'
'-y, x-y, z'
'-x+y, -x, z'
'x+2/3, y+1/3, z+1/3'
'-y+2/3, x-y+1/3, z+1/3'
'-x+y+2/3, -x+1/3, z+1/3'
'x+1/3, y+2/3, z+2/3'
'-y+1/3, x-y+2/3, z+2/3'
'-x+y+1/3, -x+2/3, z+2/3'
'-x, -y, -z'
'y, -x+y, -z'
'x-y, x, -z'
'-x+2/3, -y+1/3, -z+1/3'
'y+2/3, -x+y+1/3, -z+1/3'
'x-y+2/3, x+1/3, -z+1/3'
'-x+1/3, -y+2/3, -z+2/3'
'y+1/3, -x+y+2/3, -z+2/3'
'x-y+1/3, x+2/3, -z+2/3'

loop_
_atom_site_label
_atom_site_type_symbol
_atom_site_fract_x
_atom_site_fract_y
_atom_site_fract_z
_atom_site_U_iso_or_equiv
_atom_site_adp_type
_atom_site_occupancy
_atom_site_site_symmetry_order
_atom_site_calc_flag
_atom_site_refinement_flags_posn
_atom_site_refinement_flags_occupancy
Co1 Co 0.63387(2) 0.68528(2) 0.48290(5) 0.01028(13) Uani 1 1 d . .
O2 O 0.65722(9) 0.69511(9) 1.0262(3) 0.0127(4) Uani 1 1 d . .
O1 O 0.68966(9) 0.74858(9) 0.6709(3) 0.0130(4) Uani 1 1 d . .
O3 O 0.63515(9) 0.73915(9) 1.2652(3) 0.0142(4) Uani 1 1 d . .
C4 C 0.65052(12) 0.73726(12) 1.0915(4) 0.0116(5) Uani 1 1 d . .
C1 C 0.67804(12) 0.78872(12) 0.7563(4) 0.0139(5) Uani 1 1 d . .
C3 C 0.64898(13) 0.83049(13) 1.0246(4) 0.0145(5) Uani 1 1 d . .
H3 H 0.636700 0.828184 1.157057 0.017 Uiso 1 1 calc R .
C2 C 0.65986(12) 0.78599(12) 0.9533(4) 0.0136(5) Uani 1 1 d . .
C5 C 0.5376(2) 0.6674(2) 0.6706(7) 0.0270(10) Uani 0.795(9) 1 d . P
H5A H 0.514169 0.628395 0.617309 0.032 Uiso 0.795(9) 1 calc R P
H5B H 0.560231 0.673093 0.786610 0.032 Uiso 0.795(9) 1 calc R P
C6 C 0.5388(2) 0.7125(2) 0.5857(8) 0.0301(11) Uani 0.795(9) 1 d . P
H6 H 0.563212 0.750045 0.647580 0.036 Uiso 0.795(9) 1 calc R P
C7 C 0.5074(3) 0.7148(3) 0.4042(9) 0.0433(14) Uani 0.795(9) 1 d . P
H7A H 0.479973 0.729788 0.438866 0.052 Uiso 0.795(9) 1 calc R P
H7B H 0.537467 0.743658 0.311245 0.052 Uiso 0.795(9) 1 calc R P
C8 C 0.4726(4) 0.6558(4) 0.3054(13) 0.067(2) Uani 0.795(9) 1 d . P
H8A H 0.459740 0.661374 0.175855 0.101 Uiso 0.795(9) 1 calc GR P
H8B H 0.437404 0.629590 0.384575 0.101 Uiso 0.795(9) 1 calc GR P
H8C H 0.497764 0.637505 0.290669 0.101 Uiso 0.795(9) 1 calc GR P

loop_
_atom_site_aniso_label
_atom_site_aniso_U_11
_atom_site_aniso_U_22
_atom_site_aniso_U_33
_atom_site_aniso_U_23
_atom_site_aniso_U_13
_atom_site_aniso_U_12
Co1 0.00887(19) 0.00706(18) 0.0151(2) 0.00033(12) 0.00002(12) 0.00414(13)
O2 0.0125(9) 0.0092(8) 0.0178(9) 0.0018(7) 0.0020(7) 0.0066(7)
O1 0.0128(9) 0.0095(8) 0.0186(9) -0.0013(7) -0.0001(7) 0.0071(7)
O3 0.0170(9) 0.0129(9) 0.0159(9) 0.0018(7) 0.0028(7) 0.0098(8)
C4 0.0093(11) 0.0082(11) 0.0174(11) 0.0010(9) -0.0007(9) 0.0044(9)
C1 0.0122(11) 0.0098(11) 0.0206(12) -0.0004(9) -0.0007(10) 0.0061(10)
C3 0.0150(12) 0.0120(12) 0.0178(12) 0.0013(9) 0.0003(10) 0.0077(10)
C2 0.0127(12) 0.0097(11) 0.0184(12) -0.0003(9) -0.0021(9) 0.0055(9)
C5 0.026(2) 0.0204(19) 0.041(2) -0.0119(17) -0.0131(18) 0.0158(17)
C6 0.019(2) 0.030(2) 0.041(3) 0.0034(19) 0.0011(17) 0.0117(18)
C7 0.036(3) 0.054(4) 0.052(3) 0.005(3) -0.003(2) 0.031(3)
C8 0.076(5) 0.069(5) 0.075(5) -0.025(4) -0.031(4) 0.050(5)

loop_
_atom_type_symbol
_atom_type_description
_atom_type_scat_dispersion_real
_atom_type_scat_dispersion_imag
_atom_type_scat_source
C C 0.0040 0.0020 'ANOMDisVal Program in PLATON Spek, A. L. J. Appl. Crystallogr. 2003, 36, 7-13'
H H 0.0000 0.0000 'ANOMDisVal Program in PLATON Spek, A. L. J. Appl. Crystallogr. 2003, 36, 7-13'
Co Co 0.3550 1.1300 'ANOMDisVal Program in PLATON Spek, A. L. J. Appl. Crystallogr. 2003, 36, 7-13'
O O 0.0140 0.0070 'ANOMDisVal Program in PLATON Spek, A. L. J. Appl. Crystallogr. 2003, 36, 7-13'

loop_
_geom_angle_atom_site_label_1
_geom_angle_atom_site_label_2
_geom_angle_atom_site_label_3
_geom_angle
_geom_angle_site_symmetry_1
_geom_angle_site_symmetry_3
O2 Co1 O2 81.09(2) 8_654 6_564
O1 Co1 O2 92.14(8) . 6_564
O1 Co1 O2 82.10(8) . 8_654
O1 Co1 O2 82.58(8) 8_654 8_654
O1 Co1 O2 80.99(8) 8_654 6_564
O1 Co1 O1 164.02(9) . 8_654
O1 Co1 O3 96.15(8) 8_654 1_554
O1 Co1 O3 98.70(8) . 1_554
O3 Co1 O2 174.83(8) 1_554 8_654
O3 Co1 O2 93.77(8) 1_554 6_564
Co1 O2 Co1 92.29(8) 6_565 8_655
C4 O2 Co1 134.20(18) . 8_655
C4 O2 Co1 128.19(17) . 6_565
Co1 O1 Co1 98.10(8) . 6_565
C1 O1 Co1 123.86(17) . .
C1 O1 Co1 124.24(17) . 6_565
C4 O3 Co1 124.19(18) . 1_556
O2 C4 C2 117.9(2) . .
O3 C4 O2 123.1(2) . .
O3 C4 C2 119.0(2) . .
O1 C1 C3 117.5(2) . 16_666
O1 C1 C2 124.7(2) . .
C3 C1 C2 117.8(2) 16_666 .
C1 C3 C2 123.0(3) 16_666 .
C1 C2 C4 123.6(2) . .
C3 C2 C4 117.2(3) . .
C3 C2 C1 119.2(2) . .
C5 C6 C7 129.8(5) . .
C8 C7 C6 113.3(6) . .

loop_
_geom_bond_atom_site_label_1
_geom_bond_atom_site_label_2
_geom_bond_distance
_geom_bond_site_symmetry_2
Co1 O2 2.1267(19) 6_564
Co1 O2 2.087(2) 8_654
Co1 O1 2.015(2) 8_654
Co1 O1 2.009(2) .
Co1 O3 2.024(2) 1_554
O2 C4 1.265(3) .
O1 C1 1.347(3) .
O3 C4 1.258(3) .
C4 C2 1.492(4) .
C1 C3 1.390(4) 16_666
C1 C2 1.414(4) .
C3 C2 1.399(4) .
C5 C6 1.289(7) .
C6 C7 1.496(7) .
C7 C8 1.489(10) .

loop_
_geom_torsion_atom_site_label_1
_geom_torsion_atom_site_label_2
_geom_torsion_atom_site_label_3
_geom_torsion_atom_site_label_4
_geom_torsion
_geom_torsion_site_symmetry_1
_geom_torsion_site_symmetry_4
Co1 O2 C4 O3 -146.7(2) 6_565 .
Co1 O2 C4 O3 0.1(4) 8_655 .
Co1 O2 C4 C2 35.0(3) 6_565 .
Co1 O2 C4 C2 -178.31(18) 8_655 .
Co1 O1 C1 C3 -76.0(3) . 16_666
Co1 O1 C1 C3 152.6(2) 6_565 16_666
Co1 O1 C1 C2 -27.5(4) 6_565 .
Co1 O1 C1 C2 104.0(3) . .
Co1 O3 C4 O2 12.3(4) 1_556 .
Co1 O3 C4 C2 -169.38(18) 1_556 .
O2 C4 C2 C1 -2.6(4) . .
O2 C4 C2 C3 176.5(3) . .
O1 C1 C2 C4 -0.8(4) . .
O1 C1 C2 C3 -179.8(3) . .
O3 C4 C2 C1 179.0(3) . .
O3 C4 C2 C3 -2.0(4) . .
C1 C3 C2 C4 -179.2(3) 16_666 .
C1 C3 C2 C1 -0.1(5) 16_666 .
C3 C1 C2 C4 179.2(3) 16_666 .
C3 C1 C2 C3 0.1(4) 16_666 .
C5 C6 C7 C8 -3.5(9) . .

loop_
_twin_individual_id
_twin_individual_mass_fraction_refined
1 0.543(2)
2 0.457(2)
